data_2019208
loop_
_publ_author_name
'Wade, Colin B.'
'Mohanty, Dillip K.'
'Squattrito, Philip J.'
'Amato, Nicholas J.'
'Kirschbaum, Kristin'

_publ_section_title
;
 A series of <i>N</i>-(2-phenylethyl)nitroaniline derivatives as
 precursors for slow and sustained nitric oxide release agents
;
_journal_coeditor_code CU3041
_journal_issue 11
_journal_name_full 'Acta Crystallographica Section C'
_journal_page_first 1383
_journal_page_last 1389
_journal_paper_doi 10.1107/S0108270113025869
_journal_volume 69
_journal_year 2013
_chemical_formula_moiety 'C15 H16 N2 O4 S'
_chemical_formula_sum 'C15 H16 N2 O4 S'
_chemical_formula_weight 320.36
_chemical_melting_point 414
_chemical_name_common 4-(methylsulfonyl)-2-nitro-N-(2-phenylethyl)aniline
_chemical_name_systematic
;
4-(methylsulfonyl)-2-nitro-<i>N</i>-(2-phenylethyl)aniline
;
_space_group_IT_number 88
_symmetry_cell_setting tetragonal
_symmetry_space_group_name_Hall '-I 4ad'
_symmetry_space_group_name_H-M 'I 41/a :2'
_atom_sites_solution_hydrogens difmap
_atom_sites_solution_primary direct
_atom_sites_solution_secondary difmap
_audit_creation_method SHELXL97
_cell_angle_alpha 90.00
_cell_angle_beta 90.00
_cell_angle_gamma 90.00
_cell_formula_units_Z 16
_cell_length_a 20.4639(13)
_cell_length_b 20.4639(13)
_cell_length_c 14.3952(14)
_cell_measurement_reflns_used 53474
_cell_measurement_temperature 100(2)
_cell_measurement_theta_max 32.86
_cell_measurement_theta_min 2.63
_cell_volume 6028.3(8)
_computing_cell_refinement 'APEX2 (Bruker, 2005)'
_computing_data_collection 'APEX2 (Bruker, 2005)'
_computing_data_reduction 'APEX2 (Bruker, 2005)'
_computing_molecular_graphics 'CrystalMaker (Palmer, 2013)'
_computing_publication_material 'APEX2 (Bruker, 2005)'
_computing_structure_refinement 'SHELXL97 (Sheldrick, 2008)'
_computing_structure_solution 'SHELXS97 (Sheldrick, 2008)'
_diffrn_ambient_temperature 100(2)
_diffrn_measured_fraction_theta_full 0.999
_diffrn_measured_fraction_theta_max 0.978
_diffrn_measurement_device_type 'Bruker APEX DUO CCD area-detector'
_diffrn_measurement_method \w
_diffrn_radiation_monochromator graphite
_diffrn_radiation_source 'sealed tube'
_diffrn_radiation_type MoK\a
_diffrn_radiation_wavelength 0.71073
_diffrn_reflns_av_R_equivalents 0.0181
_diffrn_reflns_av_sigmaI/netI 0.0090
_diffrn_reflns_limit_h_max 31
_diffrn_reflns_limit_h_min -30
_diffrn_reflns_limit_k_max 30
_diffrn_reflns_limit_k_min -31
_diffrn_reflns_limit_l_max 21
_diffrn_reflns_limit_l_min -21
_diffrn_reflns_number 52424
_diffrn_reflns_theta_full 26.00
_diffrn_reflns_theta_max 32.92
_diffrn_reflns_theta_min 1.73
_exptl_absorpt_coefficient_mu 0.235
_exptl_absorpt_correction_T_max 0.9546
_exptl_absorpt_correction_T_min 0.9120
_exptl_absorpt_correction_type multi-scan
_exptl_absorpt_process_details '(SADABS; Sheldrick, 1996)'
_exptl_crystal_colour yellow
_exptl_crystal_density_diffrn 1.412
_exptl_crystal_density_method 'not measured'
_exptl_crystal_description cuboid
_exptl_crystal_F_000 2688
_exptl_crystal_size_max 0.40
_exptl_crystal_size_mid 0.20
_exptl_crystal_size_min 0.20
_refine_diff_density_max 0.507
_refine_diff_density_min -0.306
_refine_ls_extinction_method none
_refine_ls_goodness_of_fit_ref 1.063
_refine_ls_hydrogen_treatment refall
_refine_ls_matrix_type full
_refine_ls_number_parameters 263
_refine_ls_number_reflns 5524
_refine_ls_number_restraints 0
_refine_ls_restrained_S_all 1.063
_refine_ls_R_factor_all 0.0312
_refine_ls_R_factor_gt 0.0290
_refine_ls_shift/su_max 0.002
_refine_ls_shift/su_mean 0.000
_refine_ls_structure_factor_coef Fsqd
_refine_ls_weighting_details 'calc w = 1/[\s^2^(Fo^2^)+(0.0494P)^2^+3.0117P] where P=(Fo^2^+2Fc^2^)/3'
_refine_ls_weighting_scheme calc
_refine_ls_wR_factor_gt 0.0842
_refine_ls_wR_factor_ref 0.0863
_reflns_number_gt 5155
_reflns_number_total 5524
_reflns_threshold_expression I>2\s(I)
_cod_data_source_file cu3041.cif
_cod_data_source_block C15H16N2O4S
_cod_original_cell_volume 6028.3(10)
_cod_original_sg_symbol_H-M 'I 41/a'
_cod_database_code 2019208

loop_
_symmetry_equiv_pos_as_xyz
'x, y, z'
'-x+1/2, -y, z+1/2'
'-y+3/4, x+1/4, z+1/4'
'y+3/4, -x+3/4, z+3/4'
'x+1/2, y+1/2, z+1/2'
'-x+1, -y+1/2, z+1'
'-y+5/4, x+3/4, z+3/4'
'y+5/4, -x+5/4, z+5/4'
'-x, -y, -z'
'x-1/2, y, -z-1/2'
'y-3/4, -x-1/4, -z-1/4'
'-y-3/4, x-3/4, -z-3/4'
'-x+1/2, -y+1/2, -z+1/2'
'x, y+1/2, -z'
'y-1/4, -x+1/4, -z+1/4'
'-y-1/4, x-1/4, -z-1/4'

loop_
_atom_site_type_symbol
_atom_site_label
_atom_site_fract_x
_atom_site_fract_y
_atom_site_fract_z
_atom_site_U_iso_or_equiv
_atom_site_adp_type
_atom_site_calc_flag
_atom_site_occupancy
_atom_site_symmetry_multiplicity
S S1 0.918999(8) 0.384073(8) 0.115221(13) 0.01486(5) Uani d 1 1
O O21 0.72956(3) 0.62358(3) 0.13034(5) 0.02619(14) Uani d 1 1
O O22 0.83430(3) 0.61924(3) 0.15113(5) 0.02251(12) Uani d 1 1
O O41 0.91451(3) 0.33599(3) 0.04188(4) 0.02179(12) Uani d 1 1
O O42 0.96848(3) 0.43425(3) 0.10731(5) 0.02180(12) Uani d 1 1
N N1 0.66040(3) 0.51537(3) 0.11584(5) 0.01679(12) Uani d 1 1
H H1 0.6604(7) 0.5584(8) 0.1202(10) 0.038(4) Uiso d 1 1
N N2 0.78132(3) 0.59202(3) 0.13760(5) 0.01652(11) Uani d 1 1
C C1 0.71927(3) 0.48639(3) 0.12182(5) 0.01391(12) Uani d 1 1
C C2 0.77942(3) 0.52165(3) 0.13051(5) 0.01370(12) Uani d 1 1
C C3 0.84001(3) 0.49002(3) 0.13130(5) 0.01447(12) Uani d 1 1
H H3 0.8791(7) 0.5168(6) 0.1359(9) 0.026(3) Uiso d 1 1
C C4 0.84249(3) 0.42282(3) 0.12432(5) 0.01465(12) Uani d 1 1
C C5 0.78421(4) 0.38584(4) 0.11955(5) 0.01666(13) Uani d 1 1
H H5 0.7859(6) 0.3384(6) 0.1168(8) 0.023(3) Uiso d 1 1
C C6 0.72458(4) 0.41678(4) 0.11892(5) 0.01637(13) Uani d 1 1
H H6 0.6879(6) 0.3928(6) 0.1145(9) 0.023(3) Uiso d 1 1
C C7 0.59791(4) 0.48089(4) 0.11108(5) 0.01798(13) Uani d 1 1
H H7A 0.5906(5) 0.4561(5) 0.1693(8) 0.015(2) Uiso d 1 1
H H7B 0.5982(6) 0.4507(6) 0.0597(8) 0.018(3) Uiso d 1 1
C C8 0.54312(4) 0.53117(4) 0.09737(5) 0.01863(13) Uani d 1 1
H H8A 0.5029(6) 0.5080(6) 0.0915(9) 0.021(3) Uiso d 1 1
H H8B 0.5525(6) 0.5542(6) 0.0391(9) 0.025(3) Uiso d 1 1
C C9 0.53881(3) 0.57928(4) 0.17680(5) 0.01547(12) Uani d 1 1
C C10 0.56452(4) 0.64241(4) 0.17008(5) 0.01871(13) Uani d 1 1
H H10 0.5853(6) 0.6565(7) 0.1136(9) 0.026(3) Uiso d 1 1
C C11 0.56197(4) 0.68488(4) 0.24613(6) 0.02200(15) Uani d 1 1
H H11 0.5775(6) 0.7276(7) 0.2407(10) 0.029(3) Uiso d 1 1
C C12 0.53446(4) 0.66439(4) 0.32954(6) 0.02297(15) Uani d 1 1
H H12 0.5339(7) 0.6937(7) 0.3812(10) 0.034(4) Uiso d 1 1
C C13 0.50872(4) 0.60148(4) 0.33686(5) 0.02155(14) Uani d 1 1
H H13 0.4898(7) 0.5856(7) 0.3950(10) 0.031(3) Uiso d 1 1
C C14 0.51036(4) 0.55957(4) 0.26071(5) 0.01777(13) Uani d 1 1
H H14 0.4927(6) 0.5155(6) 0.2656(9) 0.022(3) Uiso d 1 1
C C15 0.92951(4) 0.34181(4) 0.22080(6) 0.02208(14) Uani d 1 1
H H15A 0.9299(6) 0.3726(7) 0.2701(10) 0.031(3) Uiso d 1 1
H H15B 0.8929(7) 0.3095(7) 0.2271(10) 0.034(3) Uiso d 1 1
H H15C 0.9713(7) 0.3212(7) 0.2172(10) 0.037(4) Uiso d 1 1

loop_
_atom_site_aniso_label
_atom_site_aniso_U_11
_atom_site_aniso_U_22
_atom_site_aniso_U_33
_atom_site_aniso_U_12
_atom_site_aniso_U_13
_atom_site_aniso_U_23
S1 0.01361(8) 0.01350(8) 0.01747(9) 0.00014(5) 0.00355(5) -0.00138(5)
O21 0.0209(3) 0.0141(2) 0.0435(4) 0.0033(2) -0.0035(2) -0.0016(2)
O22 0.0192(3) 0.0156(2) 0.0328(3) -0.00497(19) 0.0030(2) -0.0024(2)
O41 0.0247(3) 0.0191(2) 0.0216(3) 0.0014(2) 0.0052(2) -0.0065(2)
O42 0.0150(2) 0.0172(2) 0.0332(3) -0.00241(19) 0.0043(2) -0.0003(2)
N1 0.0135(3) 0.0149(3) 0.0220(3) 0.0003(2) -0.0005(2) -0.0027(2)
N2 0.0184(3) 0.0123(2) 0.0188(3) -0.0008(2) 0.0017(2) -0.0005(2)
C1 0.0138(3) 0.0140(3) 0.0140(3) -0.0006(2) 0.0006(2) -0.0017(2)
C2 0.0149(3) 0.0105(3) 0.0156(3) -0.0010(2) 0.0010(2) -0.0012(2)
C3 0.0142(3) 0.0135(3) 0.0157(3) -0.0011(2) 0.0011(2) -0.0015(2)
C4 0.0138(3) 0.0128(3) 0.0173(3) -0.0002(2) 0.0014(2) -0.0016(2)
C5 0.0159(3) 0.0131(3) 0.0210(3) -0.0010(2) 0.0007(2) -0.0022(2)
C6 0.0148(3) 0.0133(3) 0.0210(3) -0.0019(2) 0.0006(2) -0.0024(2)
C7 0.0140(3) 0.0191(3) 0.0209(3) -0.0016(2) 0.0003(2) -0.0048(2)
C8 0.0142(3) 0.0259(3) 0.0159(3) 0.0013(2) -0.0016(2) -0.0044(3)
C9 0.0116(3) 0.0203(3) 0.0145(3) 0.0027(2) -0.0010(2) -0.0006(2)
C10 0.0176(3) 0.0209(3) 0.0176(3) 0.0014(2) -0.0006(2) 0.0027(2)
C11 0.0242(3) 0.0178(3) 0.0240(4) 0.0021(3) -0.0030(3) 0.0002(3)
C12 0.0270(4) 0.0221(3) 0.0198(3) 0.0072(3) -0.0021(3) -0.0044(3)
C13 0.0225(3) 0.0256(4) 0.0166(3) 0.0053(3) 0.0033(3) -0.0006(3)
C14 0.0155(3) 0.0202(3) 0.0175(3) 0.0018(2) 0.0020(2) 0.0002(2)
C15 0.0201(3) 0.0257(4) 0.0205(3) 0.0041(3) 0.0026(3) 0.0032(3)

loop_
_atom_type_symbol
_atom_type_description
_atom_type_scat_dispersion_real
_atom_type_scat_dispersion_imag
_atom_type_scat_source
C C 0.0033 0.0016 'International Tables Vol C Tables 4.2.6.8 and 6.1.1.4'
H H 0.0000 0.0000 'International Tables Vol C Tables 4.2.6.8 and 6.1.1.4'
N N 0.0061 0.0033 'International Tables Vol C Tables 4.2.6.8 and 6.1.1.4'
O O 0.0106 0.0060 'International Tables Vol C Tables 4.2.6.8 and 6.1.1.4'
S S 0.1246 0.1234 'International Tables Vol C Tables 4.2.6.8 and 6.1.1.4'

loop_
_geom_angle_atom_site_label_1
_geom_angle_atom_site_label_2
_geom_angle_atom_site_label_3
_geom_angle
O41 S1 O42 118.03(4)
O41 S1 C4 107.72(4)
O42 S1 C4 107.99(3)
O41 S1 C15 107.66(4)
O42 S1 C15 109.33(4)
C4 S1 C15 105.40(4)
C1 N1 C7 125.00(6)
C1 N1 H1 115.8(10)
C7 N1 H1 118.9(10)
O22 N2 O21 121.76(7)
O22 N2 C2 119.00(6)
O21 N2 C2 119.24(6)
N1 C1 C6 120.36(7)
N1 C1 C2 123.58(7)
C6 C1 C2 116.06(6)
C3 C2 C1 121.96(6)
C3 C2 N2 115.91(6)
C1 C2 N2 122.12(6)
C4 C3 C2 119.55(6)
C4 C3 H3 122.5(8)
C2 C3 H3 117.9(8)
C3 C4 C5 120.39(7)
C3 C4 S1 119.15(5)
C5 C4 S1 120.37(5)
C6 C5 C4 120.17(7)
C6 C5 H5 119.5(8)
C4 C5 H5 120.4(8)
C5 C6 C1 121.75(7)
C5 C6 H6 119.4(8)
C1 C6 H6 118.9(8)
N1 C7 C8 108.76(6)
N1 C7 H7A 109.9(6)
C8 C7 H7A 110.0(6)
N1 C7 H7B 109.8(7)
C8 C7 H7B 109.6(7)
H7A C7 H7B 108.8(10)
C9 C8 C7 112.47(6)
C9 C8 H8A 109.9(7)
C7 C8 H8A 108.0(7)
C9 C8 H8B 110.2(8)
C7 C8 H8B 106.9(7)
H8A C8 H8B 109.3(10)
C10 C9 C14 118.84(7)
C10 C9 C8 121.84(7)
C14 C9 C8 119.29(7)
C9 C10 C11 120.39(7)
C9 C10 H10 120.1(8)
C11 C10 H10 119.4(8)
C12 C11 C10 120.22(8)
C12 C11 H11 119.5(8)
C10 C11 H11 120.3(9)
C11 C12 C13 119.76(7)
C11 C12 H12 119.2(9)
C13 C12 H12 121.0(9)
C14 C13 C12 120.00(7)
C14 C13 H13 118.6(8)
C12 C13 H13 121.4(8)
C13 C14 C9 120.78(7)
C13 C14 H14 120.3(7)
C9 C14 H14 118.9(7)
S1 C15 H15A 108.7(8)
S1 C15 H15B 108.1(8)
H15A C15 H15B 112.0(11)
S1 C15 H15C 106.2(9)
H15A C15 H15C 109.1(12)
H15B C15 H15C 112.6(12)

loop_
_geom_bond_atom_site_label_1
_geom_bond_atom_site_label_2
_geom_bond_distance
S1 O41 1.4462(6)
S1 O42 1.4467(6)
S1 C4 1.7599(7)
S1 C15 1.7619(8)
O21 N2 1.2449(9)
O22 N2 1.2345(9)
N1 C1 1.3454(9)
N1 C7 1.4623(10)
N1 H1 0.882(16)
N2 C2 1.4441(9)
C1 C6 1.4293(10)
C1 C2 1.4322(10)
C2 C3 1.3989(10)
C3 C4 1.3797(10)
C3 H3 0.973(14)
C4 C5 1.4142(10)
C5 C6 1.3746(10)
C5 H5 0.972(13)
C6 H6 0.898(13)
C7 C8 1.5344(11)
C7 H7A 0.992(11)
C7 H7B 0.964(12)
C8 C9 1.5114(10)
C8 H8A 0.954(12)
C8 H8B 0.982(13)
C9 C10 1.3983(11)
C9 C14 1.4002(10)
C10 C11 1.3989(11)
C10 H10 0.962(13)
C11 C12 1.3909(12)
C11 H11 0.934(13)
C12 C13 1.3949(12)
C12 H12 0.955(14)
C13 C14 1.3922(11)
C13 H13 0.977(14)
C14 H14 0.974(12)
C15 H15A 0.949(14)
C15 H15B 1.003(14)
C15 H15C 0.955(14)

loop_
_geom_hbond_atom_site_label_D
_geom_hbond_atom_site_label_H
_geom_hbond_atom_site_label_A
_geom_hbond_distance_DH
_geom_hbond_distance_HA
_geom_hbond_distance_DA
_geom_hbond_angle_DHA
N1 H1 O21 0.882(16) 1.951(16) 2.6364(9) 133.4(14)

loop_
_geom_torsion_atom_site_label_1
_geom_torsion_atom_site_label_2
_geom_torsion_atom_site_label_3
_geom_torsion_atom_site_label_4
_geom_torsion
C7 N1 C1 C6 3.38(11)
C7 N1 C1 C2 -177.13(7)
N1 C1 C2 C3 -176.34(7)
C6 C1 C2 C3 3.18(10)
N1 C1 C2 N2 2.73(11)
C6 C1 C2 N2 -177.76(6)
O22 N2 C2 C3 -5.65(10)
O21 N2 C2 C3 174.68(7)
O22 N2 C2 C1 175.24(7)
O21 N2 C2 C1 -4.44(10)
C1 C2 C3 C4 -0.55(10)
N2 C2 C3 C4 -179.66(6)
C2 C3 C4 C5 -2.14(10)
C2 C3 C4 S1 174.53(5)
O41 S1 C4 C3 -134.28(6)
O42 S1 C4 C3 -5.78(7)
C15 S1 C4 C3 110.98(6)
O41 S1 C4 C5 42.39(7)
O42 S1 C4 C5 170.88(6)
C15 S1 C4 C5 -72.35(7)
C3 C4 C5 C6 2.03(11)
S1 C4 C5 C6 -174.59(6)
C4 C5 C6 C1 0.80(11)
N1 C1 C6 C5 176.24(7)
C2 C1 C6 C5 -3.29(10)
C1 N1 C7 C8 -175.70(7)
N1 C7 C8 C9 -61.20(8)
C7 C8 C9 C10 101.15(8)
C7 C8 C9 C14 -76.55(8)
C14 C9 C10 C11 0.21(11)
C8 C9 C10 C11 -177.50(7)
C9 C10 C11 C12 0.74(12)
C10 C11 C12 C13 -0.70(12)
C11 C12 C13 C14 -0.30(12)
C12 C13 C14 C9 1.27(12)
C10 C9 C14 C13 -1.21(11)
C8 C9 C14 C13 176.56(7)
